data_4321644
loop_
_publ_author_name
'Narumi Sakagami-Yoshida'
'Masahiro Teramoto'
'Ayako Hioki'
'Akira Fuyuhiro'
'Sumio Kaizaki'

_publ_contact_author
;
Dr. Narumi Sakagami
Department of Chemistry
Faculty of Science and Engineering
Ritsumeikan University
Kusatsu
Shiga 525-8577
Japan
;
_publ_contact_author_email ' sakagami@se.ritsumei.ac.jp '
_publ_contact_author_fax ' 81-77-566-2659 '
_publ_contact_author_phone ' 81-77-566-1111 '
_publ_section_title
;
 Anomalous Stereochemistry of Pyrazolato-3,5-dicarboxylato-Bridged
 Dinuclear Chromate(III) Complexes Containing
 Ethylenediamine-N,N'-dicarboxylates with Entrapped Unstable
 Conformations: X-ray Structure of Na[Cr~2~(eddp)~2~(\m-pzdc)]6H~2~O
;
_journal_name_full 'Inorganic Chemistry'
_journal_page_first 5717
_journal_page_last 5724
_journal_paper_doi 10.1021/ic000361f
_journal_volume 39
_journal_year 2000
_chemical_formula_moiety 'C21 H29 Cr2 N6 Na O12, 6(H2O)'
_chemical_formula_sum 'C21 H41 Cr2 N6 Na O18'
_chemical_formula_weight 792.57
_space_group_IT_number 2
_symmetry_cell_setting triclinic
_symmetry_Int_Tables_number 2
_symmetry_space_group_name_Hall '-P 1'
_symmetry_space_group_name_H-M 'P -1'
_audit_creation_date 'Fri Mar 19 13:55:43 1999'
_audit_creation_method 'from TEXRAY.INF file'
_cell_angle_alpha 92.16(3)
_cell_angle_beta 101.64(3)
_cell_angle_gamma 98.21(3)
_cell_formula_units_Z 2
_cell_length_a 9.410(4)
_cell_length_b 11.047(6)
_cell_length_c 15.875(8)
_cell_measurement_reflns_used 25
_cell_measurement_temperature 273.2
_cell_measurement_theta_max 25.0
_cell_measurement_theta_min 10.0
_cell_volume 1596.0(14)
_computing_cell_refinement 'MSC/AFC Diffractometer Control'
_computing_data_collection 'MSC/AFC Diffractometer Control'
_computing_data_reduction teXsan
_computing_publication_material teXsan
_computing_structure_refinement teXsan
_diffrn_ambient_temperature 273.2
_diffrn_measurement_device_type 'Enraf-Nonius diffractometer'
_diffrn_measurement_method \w-2\q
_diffrn_orient_matrix_UB_11 0.01131
_diffrn_orient_matrix_UB_12 0.05504
_diffrn_orient_matrix_UB_13 0.05306
_diffrn_orient_matrix_UB_21 -0.04189
_diffrn_orient_matrix_UB_22 0.06391
_diffrn_orient_matrix_UB_23 -0.03592
_diffrn_orient_matrix_UB_31 -0.10074
_diffrn_orient_matrix_UB_32 -0.03571
_diffrn_orient_matrix_UB_33 0.00620
_diffrn_radiation_detector 'scintillation counter'
_diffrn_radiation_monochromator graphite
_diffrn_radiation_source 'Rigaku sealed tube'
_diffrn_radiation_type 'Mo K\a'
_diffrn_radiation_wavelength 0.7107
_diffrn_reflns_av_R_equivalents 0.093
_diffrn_reflns_av_sigmaI/netI 0.256
_diffrn_reflns_limit_h_max 11
_diffrn_reflns_limit_h_min 0
_diffrn_reflns_limit_k_max 13
_diffrn_reflns_limit_k_min -13
_diffrn_reflns_limit_l_max 18
_diffrn_reflns_limit_l_min -18
_diffrn_reflns_number 5833
_diffrn_reflns_reduction_process 'Lp corrections applied'
_diffrn_reflns_theta_max 28.32
_diffrn_reflns_theta_min 3.67
_diffrn_standards_decay_% -2.70
_diffrn_standards_interval_count 0
_diffrn_standards_number 3
_exptl_absorpt_coefficient_mu 0.782
_exptl_absorpt_correction_type none
_exptl_crystal_colour red
_exptl_crystal_density_diffrn 1.655
_exptl_crystal_density_method 'not measured'
_exptl_crystal_description plate
_exptl_crystal_F_000 800.00
_exptl_crystal_size_max 0.150
_exptl_crystal_size_mid 0.100
_exptl_crystal_size_min 0.010
_refine_diff_density_max 0.49
_refine_diff_density_min -0.45
_refine_ls_extinction_method 'Zachariasen(1967) type 2 Gaussian isotropic'
_refine_ls_goodness_of_fit_ref 1.391
_refine_ls_hydrogen_treatment noref
_refine_ls_matrix_type full
_refine_ls_number_constraints 0
_refine_ls_number_parameters 421
_refine_ls_number_reflns 1687
_refine_ls_number_restraints 0
_refine_ls_R_factor_gt 0.0722
_refine_ls_shift/su_max 0.6130
_refine_ls_shift/su_mean 0.0580
_refine_ls_structure_factor_coef F
_refine_ls_weighting_details 'w = 1/[\s^2^(Fo) + 0.00000|Fo|^2^]'
_refine_ls_weighting_scheme calc
_refine_ls_wR_factor_gt 0.0636
_reflns_number_gt 1686
_reflns_number_total 5612
_reflns_observed_criterion >3.0sigma(I)
_cod_data_source_file ic000361f.cif
_cod_data_source_block Na[Cr2(eddp)2(pzdc)]-6H2O
_cod_depositor_comments
;
The following automatic conversions were performed:

'_refine_ls_weighting_scheme' value 'w = 1/[\s^2^(Fo) +
0.00000|Fo|^2^]' was changed to 'calc'. New tag
'_refine_ls_weighting_details' was created. The value of the new tag
was set to 'w = 1/[\s^2^(Fo) + 0.00000|Fo|^2^]'.

Automatic conversion script
Id: cif_fix_values 3143 2015-03-26 13:38:13Z robertas 
;
_cod_original_cell_volume 1595(1)
_cod_original_sg_symbol_H-M 'P -1 '
_cod_database_code 4321644

loop_
_symmetry_equiv_pos_as_xyz
x,y,z
-x,-y,-z

loop_
_atom_site_label
_atom_site_fract_x
_atom_site_fract_y
_atom_site_fract_z
_atom_site_U_iso_or_equiv
_atom_site_adp_type
_atom_site_occupancy
_atom_site_calc_flag
_atom_site_refinement_flags
_atom_site_disorder_assembly
_atom_site_disorder_group
Cr(1) -0.1635(3) 0.1009(2) 0.7341(1) 0.0305(7) Uani 1.00 d . . .
Cr(2) 0.1366(2) -0.1917(2) 0.7728(1) 0.0207(6) Uani 1.00 d . . .
Na 0.1783(7) 0.4943(5) 0.9769(4) 0.053(2) Uani 1.00 d . . .
O(1) -0.352(1) -0.0031(9) 0.6954(6) 0.044(3) Uani 1.00 d . . .
O(2) -0.541(1) -0.129(1) 0.6216(8) 0.089(5) Uani 1.00 d . . .
O(3) 0.028(1) 0.2040(9) 0.7742(6) 0.040(3) Uani 1.00 d . . .
O(4) 0.164(1) 0.364(1) 0.8540(8) 0.067(4) Uani 1.00 d . . .
O(5) 0.156(1) -0.0643(9) 0.6943(5) 0.035(3) Uani 1.00 d . . .
O(6) 0.224(1) 0.1037(8) 0.6341(6) 0.044(3) Uani 1.00 d . . .
O(7) -0.0105(10) -0.2974(8) 0.6847(5) 0.032(3) Uani 1.00 d . . .
O(8) -0.100(1) -0.389(1) 0.5579(7) 0.076(4) Uani 1.00 d . . .
O(9) -0.2393(10) 0.1522(8) 0.8347(5) 0.033(3) Uani 1.00 d . . .
O(10) -0.2860(10) 0.1005(9) 0.9607(6) 0.037(3) Uani 1.00 d . . .
O(11) 0.1110(10) -0.3140(7) 0.8594(5) 0.027(2) Uani 1.00 d . . .
O(12) -0.004(1) -0.3668(9) 0.9643(6) 0.044(3) Uani 1.00 d . . .
O(51) 0.439(2) 0.306(1) 0.6459(9) 0.097(5) Uani 1.00 d . . .
O(52) 0.304(2) 0.345(2) 0.289(1) 0.137(7) Uani 1.00 d . . .
O(53a) 0.409(4) 0.390(3) 0.466(2) 0.11(1) Uiso 0.50 d P . .
O(53b) 0.379(4) 0.421(3) 0.496(2) 0.12(1) Uiso 0.50 d P . .
O(54a) 0.446(3) 0.410(2) 0.819(2) 0.074(7) Uiso 0.50 d P . .
O(54b) 0.569(4) 0.446(3) 0.787(2) 0.11(1) Uiso 0.50 d P . .
O(55a) 0.343(3) 0.647(2) 1.059(2) 0.057(7) Uiso 0.50 d P . .
O(55b) 0.372(2) 0.668(2) 1.035(1) 0.051(7) Uiso 0.50 d P . .
O(56a) 0.380(4) 0.335(4) 0.983(3) 0.04(1) Uiso 0.25 d P . .
O(56b) 0.382(3) 0.392(2) 1.032(2) 0.076(8) Uiso 0.50 d P . .
O(56c) 0.325(5) 0.427(4) 1.120(3) 0.07(1) Uiso 0.25 d P . .
N(1) -0.110(1) 0.054(1) 0.6183(7) 0.034(3) Uani 1.00 d . . .
N(2) -0.245(1) 0.242(1) 0.6692(7) 0.038(4) Uani 1.00 d . . .
N(3) 0.304(1) -0.095(1) 0.8643(7) 0.033(3) Uani 1.00 d . . .
N(4) 0.305(1) -0.272(1) 0.7411(7) 0.033(3) Uani 1.00 d . . .
N(5) -0.092(1) -0.0280(9) 0.8187(6) 0.022(3) Uani 1.00 d . . .
N(6) -0.023(1) -0.1250(9) 0.8239(6) 0.022(3) Uani 1.00 d . . .
C(1) -0.172(2) -0.073(2) 0.5831(9) 0.051(5) Uani 1.00 d . . .
C(2) -0.336(2) -0.096(2) 0.557(1) 0.058(6) Uani 1.00 d . . .
C(3) -0.417(2) -0.077(2) 0.6291(9) 0.052(5) Uani 1.00 d . . .
C(4) -0.151(2) 0.362(1) 0.689(1) 0.072(6) Uani 1.00 d . . .
C(5) -0.074(2) 0.391(1) 0.780(1) 0.052(5) Uani 1.00 d . . .
C(6) 0.047(2) 0.314(1) 0.8053(10) 0.045(5) Uani 1.00 d . . .
C(7) -0.147(2) 0.150(2) 0.555(1) 0.063(6) Uani 1.00 d . . .
C(8) -0.276(2) 0.203(2) 0.5749(9) 0.063(6) Uani 1.00 d . . .
C(9) 0.323(1) 0.044(1) 0.8606(8) 0.035(4) Uani 1.00 d . . .
C(10) 0.351(2) 0.084(1) 0.7761(9) 0.044(5) Uani 1.00 d . . .
C(11) 0.238(2) 0.041(1) 0.6958(9) 0.033(4) Uani 1.00 d . . .
C(12a) 0.259(2) -0.395(2) 0.697(1) 0.023(5) Uiso 0.67 d P . .
C(12b) 0.279(4) -0.341(3) 0.664(2) 0.018(8) Uiso 0.33 d P . .
C(13) 0.150(2) -0.390(1) 0.613(1) 0.049(5) Uiso 1.00 d . . .
C(14) 0.004(2) -0.358(1) 0.6177(10) 0.046(5) Uani 1.00 d . . .
C(15) 0.443(2) -0.143(1) 0.8628(10) 0.045(4) Uiso 1.00 d . . .
C(16a) 0.412(2) -0.275(2) 0.822(1) 0.033(6) Uiso 0.67 d P . .
C(16b) 0.434(5) -0.222(4) 0.802(3) 0.04(1) Uiso 0.33 d P . .
C(17) -0.155(2) -0.025(1) 0.8870(8) 0.028(4) Uani 1.00 d . . .
C(18) -0.234(1) 0.081(1) 0.8994(8) 0.026(4) Uani 1.00 d . . .
C(19) -0.047(1) -0.185(1) 0.8941(8) 0.025(4) Uani 1.00 d . . .
C(20) 0.025(2) -0.297(1) 0.9095(8) 0.028(4) Uani 1.00 d . . .
C(21) -0.135(1) -0.124(1) 0.9346(7) 0.024(4) Uani 1.00 d . . .
H(1) -0.0056 0.0591 0.6313 0.0430 Uiso 1.00 calc . . .
H(2) -0.3348 0.2484 0.6849 0.0484 Uiso 1.00 calc . . .
H(3) 0.2798 -0.1122 0.9185 0.0435 Uiso 1.00 calc . . .
H(4a) 0.3510 -0.2197 0.7041 0.0341 Uiso 0.67 calc P . .
H(4b) 0.2800 -0.3405 0.7708 0.0341 Uiso 0.33 calc P . .
H(5) -0.1367 -0.0846 0.5327 0.0581 Uiso 1.00 calc . . .
H(6) -0.1404 -0.1259 0.6247 0.0581 Uiso 1.00 calc . . .
H(7) -0.3680 -0.0462 0.5149 0.0747 Uiso 1.00 calc . . .
H(8) -0.3632 -0.1804 0.5392 0.0747 Uiso 1.00 calc . . .
H(9) -0.0773 0.3693 0.6552 0.0899 Uiso 1.00 calc . . .
H(10) -0.2104 0.4254 0.6745 0.0899 Uiso 1.00 calc . . .
H(11) -0.0333 0.4749 0.7913 0.0758 Uiso 1.00 calc . . .
H(12) -0.1428 0.3715 0.8172 0.0758 Uiso 1.00 calc . . .
H(13) -0.0643 0.2140 0.5599 0.0808 Uiso 1.00 calc . . .
H(14) -0.1718 0.1138 0.4983 0.0808 Uiso 1.00 calc . . .
H(15) -0.3620 0.1468 0.5610 0.0759 Uiso 1.00 calc . . .
H(16) -0.2887 0.2760 0.5442 0.0759 Uiso 1.00 calc . . .
H(17) 0.2383 0.0719 0.8710 0.0434 Uiso 1.00 calc . . .
H(18) 0.4057 0.0769 0.9052 0.0434 Uiso 1.00 calc . . .
H(19) 0.3638 0.1720 0.7803 0.0572 Uiso 1.00 calc . . .
H(20) 0.4420 0.0597 0.7693 0.0572 Uiso 1.00 calc . . .
H(21a) 0.3443 -0.4319 0.6932 0.0250 Uiso 0.67 calc P . .
H(21b) 0.3358 -0.2976 0.6349 0.0283 Uiso 0.33 calc P . .
H(22a) 0.2090 -0.4470 0.7358 0.0250 Uiso 0.67 calc P . .
H(22b) 0.3224 -0.4121 0.6878 0.0283 Uiso 0.33 calc P . .
H(23a) 0.2003 -0.3351 0.5788 0.0543 Uiso 0.67 calc P . .
H(23b) 0.1683 -0.3773 0.5552 0.0543 Uiso 0.33 calc P . .
H(24a) 0.1384 -0.4722 0.5829 0.0543 Uiso 0.67 calc P . .
H(24b) 0.1473 -0.4784 0.6187 0.0543 Uiso 0.33 calc P . .
H(25a) 0.4995 -0.0927 0.8268 0.0460 Uiso 0.67 calc P . .
H(25b) 0.5147 -0.0759 0.8487 0.0460 Uiso 0.33 calc P . .
H(26a) 0.5055 -0.1361 0.9191 0.0460 Uiso 0.67 calc P . .
H(26b) 0.4856 -0.1668 0.9177 0.0460 Uiso 0.33 calc P . .
H(27a) 0.3702 -0.3308 0.8621 0.0560 Uiso 0.67 calc P . .
H(27b) 0.4484 -0.3010 0.8388 0.0379 Uiso 0.33 calc P . .
H(28a) 0.4987 -0.3074 0.8142 0.0560 Uiso 0.67 calc P . .
H(28b) 0.5103 -0.2130 0.7764 0.0379 Uiso 0.33 calc P . .
H(29) -0.1724 -0.1447 0.9850 0.0290 Uiso 1.00 calc . . .

loop_
_atom_site_aniso_label
_atom_site_aniso_U_11
_atom_site_aniso_U_22
_atom_site_aniso_U_33
_atom_site_aniso_U_12
_atom_site_aniso_U_13
_atom_site_aniso_U_23
Cr(1) 0.036(1) 0.029(1) 0.028(1) 0.008(1) 0.007(1) 0.004(1)
Cr(2) 0.022(1) 0.022(1) 0.018(1) 0.0015(9) 0.0055(9) -0.0020(9)
Na(1) 0.050(4) 0.039(4) 0.076(4) 0.005(3) 0.023(3) 0.011(3)
O(1) 0.038(6) 0.063(7) 0.030(6) 0.010(5) 0.002(5) -0.002(5)
O(2) 0.060(8) 0.11(1) 0.070(9) -0.040(8) 0.004(7) -0.040(8)
O(3) 0.045(6) 0.033(6) 0.041(6) 0.006(5) 0.007(5) 0.000(5)
O(4) 0.067(8) 0.047(7) 0.075(8) 0.000(6) -0.001(7) -0.019(6)
O(5) 0.036(6) 0.045(6) 0.021(5) 0.004(5) 0.003(4) 0.002(5)
O(6) 0.054(7) 0.036(6) 0.036(6) -0.012(5) 0.005(5) 0.027(5)
O(7) 0.044(6) 0.031(5) 0.023(5) 0.006(5) 0.010(4) -0.008(4)
O(8) 0.090(10) 0.088(9) 0.039(7) 0.021(8) -0.014(7) -0.023(6)
O(9) 0.041(6) 0.035(5) 0.024(5) 0.007(5) 0.011(4) -0.001(4)
O(10) 0.041(6) 0.053(6) 0.029(5) 0.022(5) 0.023(4) 0.005(5)
O(11) 0.042(5) 0.018(5) 0.026(5) 0.014(4) 0.015(4) 0.003(4)
O(12) 0.057(7) 0.040(6) 0.044(6) 0.013(5) 0.028(5) 0.027(5)
O(51) 0.12(1) 0.079(10) 0.10(1) 0.008(9) 0.031(9) 0.018(8)
O(52) 0.11(1) 0.15(2) 0.18(2) 0.03(1) 0.07(1) 0.01(1)
N(1) 0.015(6) 0.060(8) 0.029(6) 0.013(6) 0.000(5) 0.006(6)
N(2) 0.047(8) 0.032(7) 0.038(7) 0.009(6) 0.014(6) 0.006(6)
N(3) 0.034(7) 0.042(7) 0.021(6) 0.011(6) 0.002(5) -0.005(5)
N(4) 0.040(7) 0.040(7) 0.021(6) 0.004(6) 0.015(5) -0.001(5)
N(5) 0.037(6) 0.026(6) 0.008(5) 0.011(5) 0.014(5) 0.006(4)
N(6) 0.028(6) 0.023(6) 0.017(5) 0.013(5) 0.004(5) 0.004(5)
C(1) 0.05(1) 0.06(1) 0.034(9) -0.006(9) 0.005(8) -0.022(8)
C(2) 0.05(1) 0.08(1) 0.04(1) 0.014(9) -0.001(9) -0.017(9)
C(3) 0.06(1) 0.07(1) 0.015(8) -0.010(10) -0.010(8) 0.003(8)
C(4) 0.09(1) 0.029(9) 0.09(1) 0.007(10) 0.00(1) 0.029(9)
C(5) 0.04(1) 0.033(9) 0.07(1) -0.016(8) -0.008(9) -0.003(8)
C(6) 0.05(1) 0.05(1) 0.042(9) 0.017(8) 0.005(8) 0.003(8)
C(7) 0.07(1) 0.07(1) 0.07(1) 0.022(10) 0.034(9) 0.024(10)
C(8) 0.09(1) 0.09(1) 0.015(8) 0.03(1) -0.001(9) -0.005(8)
C(9) 0.030(8) 0.049(9) 0.020(7) 0.002(7) 0.001(6) -0.022(7)
C(10) 0.05(1) 0.049(10) 0.027(8) -0.003(8) 0.003(8) -0.011(7)
C(11) 0.046(9) 0.027(8) 0.030(8) 0.008(7) 0.015(7) 0.005(7)
C(14) 0.08(1) 0.020(8) 0.033(9) 0.000(8) -0.003(9) 0.010(7)
C(17) 0.044(9) 0.027(8) 0.015(7) 0.016(7) 0.008(6) -0.005(6)
C(18) 0.025(8) 0.031(8) 0.016(7) -0.006(6) 0.002(6) -0.014(6)
C(19) 0.022(8) 0.013(7) 0.031(8) -0.005(6) -0.011(6) -0.002(6)
C(20) 0.030(8) 0.017(7) 0.028(8) -0.005(6) -0.004(7) 0.003(6)
C(21) 0.029(7) 0.041(8) 0.007(6) 0.011(7) 0.008(5) -0.003(6)

loop_
_atom_type_symbol
_atom_type_description
_atom_type_scat_dispersion_real
_atom_type_scat_dispersion_imag
_atom_type_scat_source
Cr Cr 0.321 0.624
;International Tables for Crystallography
(1992, Vol. C, Tables 4.2.6.8 and 6.1.1.1)
;
Na Na 0.036 0.025
;International Tables for Crystallography
(1992, Vol. C, Tables 4.2.6.8 and 6.1.1.1)
;
C C 0.003 0.002
;International Tables for Crystallography
(1992, Vol. C, Tables 4.2.6.8 and 6.1.1.1)
;
H H 0.000 0.000
;International Tables for Crystallography
(1992, Vol. C, Table 6.1.1.2)
;
N N 0.006 0.003
;International Tables for Crystallography
(1992, Vol. C, Tables 4.2.6.8 and 6.1.1.1)
;
O O 0.011 0.006
;International Tables for Crystallography
(1992, Vol. C, Tables 4.2.6.8 and 6.1.1.1)
;

loop_
_geom_angle_atom_site_label_1
_geom_angle_atom_site_label_2
_geom_angle_atom_site_label_3
_geom_angle
_geom_angle_site_symmetry_1
_geom_angle_site_symmetry_2
_geom_angle_site_symmetry_3
_geom_angle_publ_flag
O(1) Cr(1) O(3) 178.8(5) 1_555 1_555 1_555 yes
O(1) Cr(1) O(9) 86.3(5) 1_555 1_555 1_555 yes
O(1) Cr(1) N(1) 89.4(5) 1_555 1_555 1_555 yes
O(1) Cr(1) N(2) 90.0(6) 1_555 1_555 1_555 yes
O(1) Cr(1) N(5) 90.5(5) 1_555 1_555 1_555 yes
O(3) Cr(1) O(9) 93.1(5) 1_555 1_555 1_555 yes
O(3) Cr(1) N(1) 91.3(5) 1_555 1_555 1_555 yes
O(3) Cr(1) N(2) 91.0(5) 1_555 1_555 1_555 yes
O(3) Cr(1) N(5) 88.5(5) 1_555 1_555 1_555 yes
O(9) Cr(1) N(1) 172.3(5) 1_555 1_555 1_555 yes
O(9) Cr(1) N(2) 89.7(5) 1_555 1_555 1_555 yes
O(9) Cr(1) N(5) 80.6(5) 1_555 1_555 1_555 yes
N(1) Cr(1) N(2) 84.0(6) 1_555 1_555 1_555 yes
N(1) Cr(1) N(5) 105.9(5) 1_555 1_555 1_555 yes
N(2) Cr(1) N(5) 170.2(5) 1_555 1_555 1_555 yes
O(5) Cr(2) O(7) 91.7(5) 1_555 1_555 1_555 yes
O(5) Cr(2) O(11) 175.5(5) 1_555 1_555 1_555 yes
O(5) Cr(2) N(3) 90.8(5) 1_555 1_555 1_555 yes
O(5) Cr(2) N(4) 93.1(5) 1_555 1_555 1_555 yes
O(5) Cr(2) N(6) 95.4(5) 1_555 1_555 1_555 yes
O(7) Cr(2) O(11) 90.4(5) 1_555 1_555 1_555 yes
O(7) Cr(2) N(3) 174.8(6) 1_555 1_555 1_555 yes
O(7) Cr(2) N(4) 92.3(5) 1_555 1_555 1_555 yes
O(7) Cr(2) N(6) 91.9(5) 1_555 1_555 1_555 yes
O(11) Cr(2) N(3) 87.4(5) 1_555 1_555 1_555 yes
O(11) Cr(2) N(4) 90.8(5) 1_555 1_555 1_555 yes
O(11) Cr(2) N(6) 80.5(5) 1_555 1_555 1_555 yes
N(3) Cr(2) N(4) 83.0(5) 1_555 1_555 1_555 yes
N(3) Cr(2) N(6) 92.4(5) 1_555 1_555 1_555 yes
N(4) Cr(2) N(6) 170.3(5) 1_555 1_555 1_555 yes
O(4) Na(1) O(12) 96.4(5) 1_555 1_555 2_557 yes
O(4) Na(1) O(12) 116.3(5) 1_555 1_555 1_565 yes
O(4) Na(1) O(55a) 137.2(9) 1_555 1_555 1_555 yes
O(4) Na(1) O(55b) 125.8(8) 1_555 1_555 1_555 yes
O(4) Na(1) O(56a) 60.0(9) 1_555 1_555 1_555 yes
O(4) Na(1) O(56b) 80.2(8) 1_555 1_555 1_555 yes
O(4) Na(1) O(56c) 113(1) 1_555 1_555 1_555 yes
O(12) Na(1) O(12) 82.9(4) 2_557 1_555 1_565 yes
O(12) Na(1) O(55a) 122.0(8) 2_557 1_555 1_555 yes
O(12) Na(1) O(55b) 135.3(8) 2_557 1_555 1_555 yes
O(12) Na(1) O(56a) 97.8(9) 2_557 1_555 1_555 yes
O(12) Na(1) O(56b) 96.3(7) 2_557 1_555 1_555 yes
O(12) Na(1) O(56c) 75(1) 2_557 1_555 1_555 yes
O(12) Na(1) O(55a) 88.9(8) 1_565 1_555 1_555 yes
O(12) Na(1) O(55b) 89.9(7) 1_565 1_555 1_555 yes
O(12) Na(1) O(56a) 176.3(9) 1_565 1_555 1_555 yes
O(12) Na(1) O(56b) 163.5(8) 1_565 1_555 1_555 yes
O(12) Na(1) O(56c) 127(1) 1_565 1_555 1_555 yes
O(55a) Na(1) O(55b) 13(1) 1_555 1_555 1_555 no
O(55a) Na(1) O(56a) 93(1) 1_555 1_555 1_555 yes
O(55a) Na(1) O(56b) 77(1) 1_555 1_555 1_555 yes
O(55a) Na(1) O(56c) 64(1) 1_555 1_555 1_555 yes
O(55b) Na(1) O(56a) 92(1) 1_555 1_555 1_555 yes
O(55b) Na(1) O(56b) 79.1(9) 1_555 1_555 1_555 yes
O(55b) Na(1) O(56c) 74(1) 1_555 1_555 1_555 yes
O(56a) Na(1) O(56b) 20.2(9) 1_555 1_555 1_555 no
O(56a) Na(1) O(56c) 56(1) 1_555 1_555 1_555 no
O(56b) Na(1) O(56c) 37(1) 1_555 1_555 1_555 no
Cr(1) O(1) C(3) 138(1) 1_555 1_555 1_555 yes
Cr(1) O(3) C(6) 126(1) 1_555 1_555 1_555 yes
Cr(2) O(5) C(11) 136(1) 1_555 1_555 1_555 yes
Cr(2) O(7) C(14) 130(1) 1_555 1_555 1_555 yes
Cr(1) O(9) C(18) 118(1) 1_555 1_555 1_555 yes
Cr(2) O(11) C(20) 119(1) 1_555 1_555 1_555 yes
Cr(1) N(1) C(1) 114(1) 1_555 1_555 1_555 yes
Cr(1) N(1) C(7) 110(1) 1_555 1_555 1_555 yes
C(1) N(1) C(7) 112(1) 1_555 1_555 1_555 yes
Cr(1) N(2) C(4) 115(1) 1_555 1_555 1_555 yes
Cr(1) N(2) C(8) 108(1) 1_555 1_555 1_555 yes
C(4) N(2) C(8) 111(1) 1_555 1_555 1_555 yes
Cr(2) N(3) C(9) 116.6(10) 1_555 1_555 1_555 yes
Cr(2) N(3) C(15) 109(1) 1_555 1_555 1_555 yes
C(9) N(3) C(15) 110(1) 1_555 1_555 1_555 yes
Cr(2) N(4) C(12a) 113(1) 1_555 1_555 1_555 yes
Cr(2) N(4) C(12b) 118(2) 1_555 1_555 1_555 yes
Cr(2) N(4) C(16a) 105(1) 1_555 1_555 1_555 yes
Cr(2) N(4) C(16b) 108(2) 1_555 1_555 1_555 yes
C(12a) N(4) C(16a) 109(1) 1_555 1_555 1_555 yes
C(12a) N(4) C(16b) 127(2) 1_555 1_555 1_555 no
C(12b) N(4) C(16a) 131(2) 1_555 1_555 1_555 no
C(12b) N(4) C(16b) 133(3) 1_555 1_555 1_555 yes
Cr(1) N(5) N(6) 142(1) 1_555 1_555 1_555 yes
Cr(1) N(5) C(17) 109(1) 1_555 1_555 1_555 yes
N(6) N(5) C(17) 107(1) 1_555 1_555 1_555 yes
Cr(2) N(6) N(5) 138(1) 1_555 1_555 1_555 yes
Cr(2) N(6) C(19) 110(1) 1_555 1_555 1_555 yes
N(5) N(6) C(19) 109(1) 1_555 1_555 1_555 yes
N(1) C(1) C(2) 115(1) 1_555 1_555 1_555 yes
C(1) C(2) C(3) 116(1) 1_555 1_555 1_555 yes
O(1) C(3) O(2) 125(2) 1_555 1_555 1_555 yes
O(1) C(3) C(2) 117(2) 1_555 1_555 1_555 yes
O(2) C(3) C(2) 116(2) 1_555 1_555 1_555 yes
N(2) C(4) C(5) 114(1) 1_555 1_555 1_555 yes
C(4) C(5) C(6) 113(1) 1_555 1_555 1_555 yes
O(3) C(6) O(4) 125(2) 1_555 1_555 1_555 yes
O(3) C(6) C(5) 115(2) 1_555 1_555 1_555 yes
O(4) C(6) C(5) 118(2) 1_555 1_555 1_555 yes
N(1) C(7) C(8) 107(1) 1_555 1_555 1_555 yes
N(2) C(8) C(7) 107(1) 1_555 1_555 1_555 yes
N(3) C(9) C(10) 113(1) 1_555 1_555 1_555 yes
C(9) C(10) C(11) 117(1) 1_555 1_555 1_555 yes
O(5) C(11) O(6) 122(1) 1_555 1_555 1_555 yes
O(5) C(11) C(10) 118(1) 1_555 1_555 1_555 yes
O(6) C(11) C(10) 118(1) 1_555 1_555 1_555 yes
N(4) C(12a) C(13) 110(1) 1_555 1_555 1_555 yes
N(4) C(12b) C(13) 132(4) 1_555 1_555 1_555 yes
C(12a) C(13) C(14) 117(1) 1_555 1_555 1_555 yes
C(12b) C(13) C(14) 124(2) 1_555 1_555 1_555 yes
O(7) C(14) O(8) 121(2) 1_555 1_555 1_555 yes
O(7) C(14) C(13) 118(1) 1_555 1_555 1_555 yes
O(8) C(14) C(13) 120(1) 1_555 1_555 1_555 yes
N(3) C(15) C(16a) 109(1) 1_555 1_555 1_555 yes
N(3) C(15) C(16b) 115(3) 1_555 1_555 1_555 yes
N(4) C(16a) C(15) 103(1) 1_555 1_555 1_555 yes
N(4) C(16b) C(15) 123(4) 1_555 1_555 1_555 yes
N(5) C(17) C(18) 117(1) 1_555 1_555 1_555 yes
N(5) C(17) C(21) 110(1) 1_555 1_555 1_555 yes
C(18) C(17) C(21) 131(1) 1_555 1_555 1_555 yes
O(9) C(18) O(10) 124(1) 1_555 1_555 1_555 yes
O(9) C(18) C(17) 112(1) 1_555 1_555 1_555 yes
O(10) C(18) C(17) 123(1) 1_555 1_555 1_555 yes
N(6) C(19) C(20) 116(1) 1_555 1_555 1_555 yes
N(6) C(19) C(21) 108(1) 1_555 1_555 1_555 yes
C(20) C(19) C(21) 135(1) 1_555 1_555 1_555 yes
O(11) C(20) O(12) 126(1) 1_555 1_555 1_555 yes
O(11) C(20) C(19) 112(1) 1_555 1_555 1_555 yes
O(12) C(20) C(19) 120(1) 1_555 1_555 1_555 yes
C(17) C(21) C(19) 104(1) 1_555 1_555 1_555 yes

loop_
_geom_bond_atom_site_label_1
_geom_bond_atom_site_label_2
_geom_bond_distance
_geom_bond_site_symmetry_1
_geom_bond_site_symmetry_2
_geom_bond_publ_flag
Cr(1) O(1) 1.91(1) 1_555 1_555 yes
Cr(1) O(3) 1.96(1) 1_555 1_555 yes
Cr(1) O(9) 1.97(1) 1_555 1_555 yes
Cr(1) N(1) 2.05(1) 1_555 1_555 yes
Cr(1) N(2) 2.04(1) 1_555 1_555 yes
Cr(1) N(5) 2.09(1) 1_555 1_555 yes
Cr(2) O(5) 1.92(1) 1_555 1_555 yes
Cr(2) O(7) 1.95(1) 1_555 1_555 yes
Cr(2) O(11) 1.96(1) 1_555 1_555 yes
Cr(2) N(3) 2.04(1) 1_555 1_555 yes
Cr(2) N(4) 2.04(1) 1_555 1_555 yes
Cr(2) N(6) 2.05(1) 1_555 1_555 yes
Na(1) O(4) 2.34(2) 1_555 1_555 yes
Na(1) O(12) 2.37(1) 1_555 2_557 yes
Na(1) O(12) 2.44(1) 1_555 1_565 yes
Na(1) O(55a) 2.30(3) 1_555 1_555 yes
Na(1) O(55b) 2.43(3) 1_555 1_555 yes
Na(1) O(56a) 2.72(4) 1_555 1_555 yes
Na(1) O(56b) 2.41(3) 1_555 1_555 yes
Na(1) O(56c) 2.60(5) 1_555 1_555 yes
O(1) C(3) 1.29(2) 1_555 1_555 yes
O(2) C(3) 1.21(2) 1_555 1_555 yes
O(3) C(6) 1.29(2) 1_555 1_555 yes
O(4) C(6) 1.23(2) 1_555 1_555 yes
O(5) C(11) 1.30(2) 1_555 1_555 yes
O(6) C(11) 1.22(2) 1_555 1_555 yes
O(7) C(14) 1.30(2) 1_555 1_555 yes
O(8) C(14) 1.22(2) 1_555 1_555 yes
O(9) C(18) 1.30(2) 1_555 1_555 yes
O(10) C(18) 1.20(2) 1_555 1_555 yes
O(11) C(20) 1.28(2) 1_555 1_555 yes
O(12) C(20) 1.24(2) 1_555 1_555 yes
O(53a) O(53b) 0.74(5) 1_555 1_555 no
O(54a) O(54b) 1.38(3) 1_555 1_555 no
O(55a) O(55b) 0.57(4) 1_555 1_555 no
O(56a) O(56b) 0.95(4) 1_555 1_555 no
O(56b) O(56c) 1.63(5) 1_555 1_555 no
N(1) C(1) 1.48(2) 1_555 1_555 yes
N(1) C(7) 1.53(2) 1_555 1_555 yes
N(2) C(4) 1.50(2) 1_555 1_555 yes
N(2) C(8) 1.48(2) 1_555 1_555 yes
N(3) C(9) 1.51(2) 1_555 1_555 yes
N(3) C(15) 1.50(2) 1_555 1_555 yes
N(4) C(12a) 1.49(3) 1_555 1_555 yes
N(4) C(12b) 1.33(5) 1_555 1_555 yes
N(4) C(16a) 1.47(3) 1_555 1_555 yes
N(4) C(16b) 1.41(6) 1_555 1_555 yes
N(5) N(6) 1.32(1) 1_555 1_555 yes
N(5) C(17) 1.35(2) 1_555 1_555 yes
N(6) C(19) 1.35(2) 1_555 1_555 yes
C(1) C(2) 1.49(2) 1_555 1_555 yes
C(2) C(3) 1.53(3) 1_555 1_555 yes
C(4) C(5) 1.50(2) 1_555 1_555 yes
C(5) C(6) 1.53(3) 1_555 1_555 yes
C(7) C(8) 1.53(2) 1_555 1_555 yes
C(9) C(10) 1.50(2) 1_555 1_555 yes
C(10) C(11) 1.52(2) 1_555 1_555 yes
C(12a) C(12b) 0.82(5) 1_555 1_555 no
C(12a) C(13) 1.50(3) 1_555 1_555 yes
C(12b) C(13) 1.35(5) 1_555 1_555 yes
C(13) C(14) 1.49(2) 1_555 1_555 yes
C(15) C(16a) 1.54(3) 1_555 1_555 yes
C(15) C(16b) 1.28(6) 1_555 1_555 yes
C(16a) C(16b) 0.66(7) 1_555 1_555 no
C(17) C(18) 1.51(2) 1_555 1_555 yes
C(17) C(21) 1.36(2) 1_555 1_555 yes
C(19) C(20) 1.50(2) 1_555 1_555 yes
C(19) C(21) 1.39(2) 1_555 1_555 yes

loop_
_geom_contact_atom_site_label_1
_geom_contact_atom_site_label_2
_geom_contact_distance
_geom_contact_site_symmetry_1
_geom_contact_site_symmetry_2
_geom_contact_publ_flag
Na(1) O(56a) 2.72(4) 1_555 1_555 ?
Na(1) O(56c) 2.60(5) 1_555 1_555 ?
Na(1) O(56c) 2.60(5) 1_555 1_555 ?
Na(1) O(56a) 2.72(4) 1_555 1_555 ?
Na(1) O(11) 2.94(1) 1_555 1_565 ?
O(2) N(4) 2.97(2) 1_555 1_455 ?
O(4) O(56a) 2.55(4) 1_555 1_555 ?
O(4) O(54a) 2.74(3) 1_555 1_555 ?
O(4) O(56b) 3.06(3) 1_555 1_555 ?
O(6) O(51) 2.77(2) 1_555 1_555 ?
O(7) O(52) 2.84(2) 1_555 2_556 ?
O(8) O(53b) 2.57(4) 1_555 2_556 ?
O(8) O(53a) 2.85(4) 1_555 2_556 ?
O(9) O(55a) 3.12(3) 1_555 2_567 ?
O(10) O(55b) 2.81(3) 1_555 2_567 ?
O(10) N(3) 2.81(2) 1_555 2_557 ?
O(10) O(55a) 2.95(3) 1_555 2_567 ?
O(12) O(56c) 3.06(5) 1_555 2_557 ?
O(12) O(12) 3.18(2) 1_555 2_547 ?
O(51) O(54b) 2.64(3) 1_555 1_555 ?
O(51) O(53b) 2.71(4) 1_555 1_555 ?
O(51) O(54a) 2.95(3) 1_555 1_555 ?
O(51) O(53a) 3.05(4) 1_555 1_555 ?
O(51) N(2) 3.13(2) 1_555 1_655 ?
O(52) O(53a) 2.76(4) 1_555 1_555 ?
O(52) O(54b) 2.85(3) 1_555 2_666 ?
O(52) O(56c) 2.93(5) 1_555 1_554 ?
O(53a) O(53b) 2.62(3) 1_555 2_666 ?
O(53a) O(53a) 2.81(7) 1_555 2_666 ?
O(53b) O(53b) 2.64(8) 1_555 2_666 ?
O(54a) O(56c) 2.56(6) 1_555 2_667 ?
O(54a) O(55a) 2.63(4) 1_555 2_667 ?
O(54a) O(56a) 2.86(5) 1_555 1_555 ?
O(54a) O(55b) 2.86(4) 1_555 2_667 ?
O(54a) O(56b) 3.18(4) 1_555 2_667 ?
O(54b) O(55a) 2.69(4) 1_555 2_667 ?
O(54b) O(55b) 3.13(4) 1_555 2_667 ?
O(55a) O(56c) 2.63(6) 1_555 1_555 ?
O(55a) O(56a) 2.78(5) 1_555 2_667 ?
O(55a) O(56b) 2.95(4) 1_555 1_555 ?
O(55b) O(56b) 2.83(4) 1_555 2_667 ?
O(55b) O(56c) 3.03(6) 1_555 1_555 ?
O(55b) O(56b) 3.08(4) 1_555 1_555 ?

loop_
_geom_torsion_atom_site_label_1
_geom_torsion_atom_site_label_2
_geom_torsion_atom_site_label_3
_geom_torsion_atom_site_label_4
_geom_torsion
_geom_torsion_site_symmetry_1
_geom_torsion_site_symmetry_2
_geom_torsion_site_symmetry_3
_geom_torsion_site_symmetry_4
_geom_torsion_publ_flag
Cr(1) O(1) C(3) O(2) -178(1) 1_555 1_555 1_555 1_555 yes
Cr(1) O(1) C(3) C(2) 0(3) 1_555 1_555 1_555 1_555 yes
Cr(1) O(3) C(6) O(4) 157(1) 1_555 1_555 1_555 1_555 yes
Cr(1) O(3) C(6) C(5) -25(2) 1_555 1_555 1_555 1_555 yes
Cr(1) O(9) C(18) O(10) -174(1) 1_555 1_555 1_555 1_555 yes
Cr(1) O(9) C(18) C(17) 5(1) 1_555 1_555 1_555 1_555 yes
Cr(1) N(1) C(1) C(2) 62(1) 1_555 1_555 1_555 1_555 yes
Cr(1) N(1) C(7) C(8) -29(1) 1_555 1_555 1_555 1_555 yes
Cr(1) N(2) C(4) C(5) -36(2) 1_555 1_555 1_555 1_555 yes
Cr(1) N(2) C(8) C(7) -45(1) 1_555 1_555 1_555 1_555 yes
Cr(1) N(5) N(6) Cr(2) 28(2) 1_555 1_555 1_555 1_555 yes
Cr(1) N(5) N(6) C(19) -164(1) 1_555 1_555 1_555 1_555 yes
Cr(1) N(5) C(17) C(18) -11(1) 1_555 1_555 1_555 1_555 yes
Cr(1) N(5) C(17) C(21) 167(1) 1_555 1_555 1_555 1_555 yes
Cr(2) O(5) C(11) O(6) -178(1) 1_555 1_555 1_555 1_555 yes
Cr(2) O(5) C(11) C(10) 0(2) 1_555 1_555 1_555 1_555 yes
Cr(2) O(7) C(14) O(8) -158(1) 1_555 1_555 1_555 1_555 yes
Cr(2) O(7) C(14) C(13) 23(2) 1_555 1_555 1_555 1_555 yes
Cr(2) O(11) C(20) O(12) 178(1) 1_555 1_555 1_555 1_555 yes
Cr(2) O(11) C(20) C(19) -1(1) 1_555 1_555 1_555 1_555 yes
Cr(2) N(3) C(9) C(10) -57(1) 1_555 1_555 1_555 1_555 yes
Cr(2) N(3) C(15) C(16a) -24(1) 1_555 1_555 1_555 1_555 yes
Cr(2) N(3) C(15) C(16b) 1(3) 1_555 1_555 1_555 1_555 yes
Cr(2) N(4) C(12a) C(12b) 105(4) 1_555 1_555 1_555 1_555 yes
Cr(2) N(4) C(12a) C(13) 62(2) 1_555 1_555 1_555 1_555 yes
Cr(2) N(4) C(12b) C(12a) -91(4) 1_555 1_555 1_555 1_555 yes
Cr(2) N(4) C(12b) C(13) -15(6) 1_555 1_555 1_555 1_555 yes
Cr(2) N(4) C(16a) C(15) -54(1) 1_555 1_555 1_555 1_555 yes
Cr(2) N(4) C(16a) C(16b) -98(7) 1_555 1_555 1_555 1_555 yes
Cr(2) N(4) C(16b) C(15) -8(6) 1_555 1_555 1_555 1_555 yes
Cr(2) N(4) C(16b) C(16a) 89(7) 1_555 1_555 1_555 1_555 yes
Cr(2) N(6) N(5) C(17) -163(1) 1_555 1_555 1_555 1_555 yes
Cr(2) N(6) C(19) C(20) -10(1) 1_555 1_555 1_555 1_555 yes
Cr(2) N(6) C(19) C(21) 169.7(10) 1_555 1_555 1_555 1_555 yes
Na(1) O(12) Na(1) O(4) -93.6(6) 1_555 2_557 2_567 2_567 no
Na(1) O(12) Na(1) O(55a) 122.4(8) 1_555 2_557 2_567 2_567 no
Na(1) O(12) Na(1) O(55b) 135.7(8) 1_555 2_557 2_567 2_567 no
Na(1) O(12) Na(1) O(56a) -100(13) 1_555 2_557 2_567 2_567 no
Na(1) O(12) Na(1) O(56b) 88(2) 1_555 2_557 2_567 2_567 no
Na(1) O(12) Na(1) O(56c) 66(1) 1_555 2_557 2_567 2_567 no
Na(1) O(12) Na(1) O(4) 115.8(5) 1_555 1_565 2_567 2_567 no
Na(1) O(12) Na(1) O(55a) -84(1) 1_555 1_565 2_567 2_567 no
Na(1) O(12) Na(1) O(55b) -82(1) 1_555 1_565 2_567 2_567 no
Na(1) O(12) Na(1) O(56a) 176.3(9) 1_555 1_565 2_567 2_567 no
Na(1) O(12) Na(1) O(56b) -163.4(8) 1_555 1_565 2_567 2_567 no
Na(1) O(12) Na(1) O(56c) -131(1) 1_555 1_565 2_567 2_567 no
Na(1) O(56a) O(56b) O(56c) 80(8) 1_555 1_555 1_555 1_555 no
Na(1) O(56c) O(56b) O(56a) -85(8) 1_555 1_555 1_555 1_555 no
O(1) Cr(1) O(3) C(6) -99(26) 1_555 1_555 1_555 1_555 yes
O(1) Cr(1) O(9) C(18) 81(1) 1_555 1_555 1_555 1_555 yes
O(1) Cr(1) N(1) C(1) -32(1) 1_555 1_555 1_555 1_555 yes
O(1) Cr(1) N(1) C(7) 94(1) 1_555 1_555 1_555 1_555 yes
O(1) Cr(1) N(2) C(4) 167(1) 1_555 1_555 1_555 1_555 yes
O(1) Cr(1) N(2) C(8) -66(1) 1_555 1_555 1_555 1_555 yes
O(1) Cr(1) N(5) N(6) 92(1) 1_555 1_555 1_555 1_555 yes
O(1) Cr(1) N(5) C(17) -75(1) 1_555 1_555 1_555 1_555 yes
O(1) C(3) C(2) C(1) 22(2) 1_555 1_555 1_555 1_555 yes
O(2) C(3) C(2) C(1) -158(2) 1_555 1_555 1_555 1_555 yes
O(3) Cr(1) O(1) C(3) -124(25) 1_555 1_555 1_555 1_555 yes
O(3) Cr(1) O(9) C(18) -97(1) 1_555 1_555 1_555 1_555 yes
O(3) Cr(1) N(1) C(1) 146(1) 1_555 1_555 1_555 1_555 yes
O(3) Cr(1) N(1) C(7) -86(1) 1_555 1_555 1_555 1_555 yes
O(3) Cr(1) N(2) C(4) -11(1) 1_555 1_555 1_555 1_555 yes
O(3) Cr(1) N(2) C(8) 114(1) 1_555 1_555 1_555 1_555 yes
O(3) Cr(1) N(5) N(6) -87(1) 1_555 1_555 1_555 1_555 yes
O(3) Cr(1) N(5) C(17) 104(1) 1_555 1_555 1_555 1_555 yes
O(3) C(6) C(5) C(4) -37(2) 1_555 1_555 1_555 1_555 yes
O(4) C(6) C(5) C(4) 138(2) 1_555 1_555 1_555 1_555 yes
O(5) Cr(2) O(7) C(14) 72(1) 1_555 1_555 1_555 1_555 yes
O(5) Cr(2) O(11) C(20) 22(7) 1_555 1_555 1_555 1_555 yes
O(5) Cr(2) N(3) C(9) 27(1) 1_555 1_555 1_555 1_555 yes
O(5) Cr(2) N(3) C(15) -97(1) 1_555 1_555 1_555 1_555 yes
O(5) Cr(2) N(4) C(12a) -114(1) 1_555 1_555 1_555 1_555 yes
O(5) Cr(2) N(4) C(12b) -77(2) 1_555 1_555 1_555 1_555 yes
O(5) Cr(2) N(4) C(16a) 124(1) 1_555 1_555 1_555 1_555 yes
O(5) Cr(2) N(4) C(16b) 97(2) 1_555 1_555 1_555 1_555 yes
O(5) Cr(2) N(6) N(5) -4(1) 1_555 1_555 1_555 1_555 yes
O(5) Cr(2) N(6) C(19) -170(1) 1_555 1_555 1_555 1_555 yes
O(5) C(11) C(10) C(9) -27(2) 1_555 1_555 1_555 1_555 yes
O(6) C(11) C(10) C(9) 150(1) 1_555 1_555 1_555 1_555 yes
O(7) Cr(2) O(5) C(11) -175(1) 1_555 1_555 1_555 1_555 yes
O(7) Cr(2) O(11) C(20) -95(1) 1_555 1_555 1_555 1_555 yes
O(7) Cr(2) N(3) C(9) 147(5) 1_555 1_555 1_555 1_555 yes
O(7) Cr(2) N(3) C(15) 21(6) 1_555 1_555 1_555 1_555 yes
O(7) Cr(2) N(4) C(12a) -22(1) 1_555 1_555 1_555 1_555 yes
O(7) Cr(2) N(4) C(12b) 14(2) 1_555 1_555 1_555 1_555 yes
O(7) Cr(2) N(4) C(16a) -143(1) 1_555 1_555 1_555 1_555 yes
O(7) Cr(2) N(4) C(16b) -170(2) 1_555 1_555 1_555 1_555 yes
O(7) Cr(2) N(6) N(5) -96(1) 1_555 1_555 1_555 1_555 yes
O(7) Cr(2) N(6) C(19) 97(1) 1_555 1_555 1_555 1_555 yes
O(7) C(14) C(13) C(12a) 22(2) 1_555 1_555 1_555 1_555 yes
O(7) C(14) C(13) C(12b) -15(4) 1_555 1_555 1_555 1_555 yes
O(8) C(14) C(13) C(12a) -155(2) 1_555 1_555 1_555 1_555 yes
O(8) C(14) C(13) C(12b) 166(3) 1_555 1_555 1_555 1_555 yes
O(9) Cr(1) O(1) C(3) 177(2) 1_555 1_555 1_555 1_555 yes
O(9) Cr(1) O(3) C(6) -42(1) 1_555 1_555 1_555 1_555 yes
O(9) Cr(1) N(1) C(1) -88(4) 1_555 1_555 1_555 1_555 yes
O(9) Cr(1) N(1) C(7) 38(4) 1_555 1_555 1_555 1_555 yes
O(9) Cr(1) N(2) C(4) 81(1) 1_555 1_555 1_555 1_555 yes
O(9) Cr(1) N(2) C(8) -152(1) 1_555 1_555 1_555 1_555 yes
O(9) Cr(1) N(5) N(6) 178(1) 1_555 1_555 1_555 1_555 yes
O(9) Cr(1) N(5) C(17) 10(1) 1_555 1_555 1_555 1_555 yes
O(9) C(18) C(17) N(5) 4(2) 1_555 1_555 1_555 1_555 yes
O(9) C(18) C(17) C(21) -174(1) 1_555 1_555 1_555 1_555 yes
O(10) C(18) C(17) N(5) -175(1) 1_555 1_555 1_555 1_555 yes
O(10) C(18) C(17) C(21) 5(3) 1_555 1_555 1_555 1_555 yes
O(11) Cr(2) O(5) C(11) 67(6) 1_555 1_555 1_555 1_555 yes
O(11) Cr(2) O(7) C(14) -111(1) 1_555 1_555 1_555 1_555 yes
O(11) Cr(2) N(3) C(9) -148(1) 1_555 1_555 1_555 1_555 yes
O(11) Cr(2) N(3) C(15) 86(1) 1_555 1_555 1_555 1_555 yes
O(11) Cr(2) N(4) C(12a) 67(1) 1_555 1_555 1_555 1_555 yes
O(11) Cr(2) N(4) C(12b) 104(2) 1_555 1_555 1_555 1_555 yes
O(11) Cr(2) N(4) C(16a) -53(1) 1_555 1_555 1_555 1_555 yes
O(11) Cr(2) N(4) C(16b) -80(2) 1_555 1_555 1_555 1_555 yes
O(11) Cr(2) N(6) N(5) 173(1) 1_555 1_555 1_555 1_555 yes
O(11) Cr(2) N(6) C(19) 7(1) 1_555 1_555 1_555 1_555 yes
O(11) C(20) C(19) N(6) 8(1) 1_555 1_555 1_555 1_555 yes
O(11) C(20) C(19) C(21) -171(1) 1_555 1_555 1_555 1_555 yes
O(12) Na(1) O(12) C(20) -134(2) 1_555 1_545 2_547 2_547 no
O(12) Na(1) Na(1) O(12) -180.0 1_555 2_557 1_545 2_547 no
O(12) C(20) C(19) N(6) -172(1) 1_555 1_555 1_555 1_555 yes
O(12) C(20) C(19) C(21) 7(2) 1_555 1_555 1_555 1_555 yes
N(1) Cr(1) O(1) C(3) 4(2) 1_555 1_555 1_555 1_555 yes
N(1) Cr(1) O(3) C(6) 130(1) 1_555 1_555 1_555 1_555 yes
N(1) Cr(1) O(9) C(18) 138(3) 1_555 1_555 1_555 1_555 yes
N(1) Cr(1) N(2) C(4) -102(1) 1_555 1_555 1_555 1_555 yes
N(1) Cr(1) N(2) C(8) 23(1) 1_555 1_555 1_555 1_555 yes
N(1) Cr(1) N(5) N(6) 3(1) 1_555 1_555 1_555 1_555 yes
N(1) Cr(1) N(5) C(17) -164(1) 1_555 1_555 1_555 1_555 yes
N(1) C(1) C(2) C(3) -56(2) 1_555 1_555 1_555 1_555 yes
N(1) C(7) C(8) N(2) 49(2) 1_555 1_555 1_555 1_555 yes
N(2) Cr(1) O(1) C(3) 88(2) 1_555 1_555 1_555 1_555 yes
N(2) Cr(1) O(3) C(6) 47(1) 1_555 1_555 1_555 1_555 yes
N(2) Cr(1) O(9) C(18) 171(1) 1_555 1_555 1_555 1_555 yes
N(2) Cr(1) N(1) C(1) -122(1) 1_555 1_555 1_555 1_555 yes
N(2) Cr(1) N(1) C(7) 4(1) 1_555 1_555 1_555 1_555 yes
N(2) Cr(1) N(5) N(6) -174(2) 1_555 1_555 1_555 1_555 yes
N(2) Cr(1) N(5) C(17) 17(4) 1_555 1_555 1_555 1_555 yes
N(2) C(4) C(5) C(6) 71(2) 1_555 1_555 1_555 1_555 yes
N(3) Cr(2) O(5) C(11) 0(1) 1_555 1_555 1_555 1_555 yes
N(3) Cr(2) O(7) C(14) -47(6) 1_555 1_555 1_555 1_555 yes
N(3) Cr(2) O(11) C(20) 89(1) 1_555 1_555 1_555 1_555 yes
N(3) Cr(2) N(4) C(12a) 155(1) 1_555 1_555 1_555 1_555 yes
N(3) Cr(2) N(4) C(12b) -167(2) 1_555 1_555 1_555 1_555 yes
N(3) Cr(2) N(4) C(16a) 34(1) 1_555 1_555 1_555 1_555 yes
N(3) Cr(2) N(4) C(16b) 6(2) 1_555 1_555 1_555 1_555 yes
N(3) Cr(2) N(6) N(5) 86(1) 1_555 1_555 1_555 1_555 yes
N(3) Cr(2) N(6) C(19) -79(1) 1_555 1_555 1_555 1_555 yes
N(3) C(9) C(10) C(11) 58(1) 1_555 1_555 1_555 1_555 yes
N(3) C(15) C(16a) N(4) 52(2) 1_555 1_555 1_555 1_555 yes
N(3) C(15) C(16a) C(16b) 107(8) 1_555 1_555 1_555 1_555 no
N(3) C(15) C(16b) N(4) 4(6) 1_555 1_555 1_555 1_555 yes
N(3) C(15) C(16b) C(16a) -82(8) 1_555 1_555 1_555 1_555 no
N(4) Cr(2) O(5) C(11) -82(1) 1_555 1_555 1_555 1_555 yes
N(4) Cr(2) O(7) C(14) -21(1) 1_555 1_555 1_555 1_555 yes
N(4) Cr(2) O(11) C(20) 172(1) 1_555 1_555 1_555 1_555 yes
N(4) Cr(2) N(3) C(9) 120(1) 1_555 1_555 1_555 1_555 yes
N(4) Cr(2) N(3) C(15) -4(1) 1_555 1_555 1_555 1_555 yes
N(4) Cr(2) N(6) N(5) 148(2) 1_555 1_555 1_555 1_555 yes
N(4) Cr(2) N(6) C(19) -18(3) 1_555 1_555 1_555 1_555 yes
N(4) C(12a) C(12b) C(13) -133(3) 1_555 1_555 1_555 1_555 no
N(4) C(12a) C(13) C(12b) 43(4) 1_555 1_555 1_555 1_555 no
N(4) C(12a) C(13) C(14) -67(2) 1_555 1_555 1_555 1_555 yes
N(4) C(12b) C(12a) C(13) 133(3) 1_555 1_555 1_555 1_555 no
N(4) C(12b) C(13) C(12a) -75(6) 1_555 1_555 1_555 1_555 no
N(4) C(12b) C(13) C(14) 14(7) 1_555 1_555 1_555 1_555 yes
N(4) C(16a) C(15) C(16b) -55(7) 1_555 1_555 1_555 1_555 no
N(4) C(16a) C(16b) C(15) 122(5) 1_555 1_555 1_555 1_555 no
N(4) C(16b) C(15) C(16a) 87(8) 1_555 1_555 1_555 1_555 no
N(4) C(16b) C(16a) C(15) -122(5) 1_555 1_555 1_555 1_555 no
N(5) Cr(1) O(1) C(3) -101(2) 1_555 1_555 1_555 1_555 yes
N(5) Cr(1) O(3) C(6) -123(1) 1_555 1_555 1_555 1_555 yes
N(5) Cr(1) O(9) C(18) -9(1) 1_555 1_555 1_555 1_555 yes
N(5) Cr(1) N(1) C(1) 57(1) 1_555 1_555 1_555 1_555 yes
N(5) Cr(1) N(1) C(7) -175(1) 1_555 1_555 1_555 1_555 yes
N(5) Cr(1) N(2) C(4) 75(3) 1_555 1_555 1_555 1_555 yes
N(5) Cr(1) N(2) C(8) -158(3) 1_555 1_555 1_555 1_555 yes
N(5) N(6) C(19) C(20) 179(1) 1_555 1_555 1_555 1_555 yes
N(5) N(6) C(19) C(21) 0(1) 1_555 1_555 1_555 1_555 yes
N(5) C(17) C(21) C(19) 3(1) 1_555 1_555 1_555 1_555 yes
N(6) Cr(2) O(5) C(11) 92(1) 1_555 1_555 1_555 1_555 yes
N(6) Cr(2) O(7) C(14) 167(1) 1_555 1_555 1_555 1_555 yes
N(6) Cr(2) O(11) C(20) -3(1) 1_555 1_555 1_555 1_555 yes
N(6) Cr(2) N(3) C(9) -67(1) 1_555 1_555 1_555 1_555 yes
N(6) Cr(2) N(3) C(15) 166(1) 1_555 1_555 1_555 1_555 yes
N(6) Cr(2) N(4) C(12a) 93(3) 1_555 1_555 1_555 1_555 yes
N(6) Cr(2) N(4) C(12b) 130(3) 1_555 1_555 1_555 1_555 yes
N(6) Cr(2) N(4) C(16a) -27(4) 1_555 1_555 1_555 1_555 yes
N(6) Cr(2) N(4) C(16b) -55(4) 1_555 1_555 1_555 1_555 yes
N(6) N(5) C(17) C(18) 176(1) 1_555 1_555 1_555 1_555 yes
N(6) N(5) C(17) C(21) -4(1) 1_555 1_555 1_555 1_555 yes
N(6) C(19) C(21) C(17) -1(1) 1_555 1_555 1_555 1_555 yes
C(1) N(1) C(7) C(8) 98(1) 1_555 1_555 1_555 1_555 yes
C(2) C(1) N(1) C(7) -63(2) 1_555 1_555 1_555 1_555 yes
C(4) N(2) C(8) C(7) 82(1) 1_555 1_555 1_555 1_555 yes
C(5) C(4) N(2) C(8) -161(1) 1_555 1_555 1_555 1_555 yes
C(9) N(3) C(15) C(16a) -153(1) 1_555 1_555 1_555 1_555 yes
C(9) N(3) C(15) C(16b) -127(3) 1_555 1_555 1_555 1_555 yes
C(10) C(9) N(3) C(15) 67(1) 1_555 1_555 1_555 1_555 yes
C(12a) N(4) C(12b) C(13) 75(6) 1_555 1_555 1_555 1_555 no
C(12a) N(4) C(16a) C(15) -177(1) 1_555 1_555 1_555 1_555 yes
C(12a) N(4) C(16a) C(16b) 137(7) 1_555 1_555 1_555 1_555 no
C(12a) N(4) C(16b) C(15) -151(4) 1_555 1_555 1_555 1_555 no
C(12a) N(4) C(16b) C(16a) -53(8) 1_555 1_555 1_555 1_555 no
C(12a) C(12b) N(4) C(16a) 60(5) 1_555 1_555 1_555 1_555 no
C(12a) C(12b) N(4) C(16b) 95(6) 1_555 1_555 1_555 1_555 no
C(12a) C(12b) C(13) C(14) 89(5) 1_555 1_555 1_555 1_555 no
C(12b) N(4) C(12a) C(13) -43(4) 1_555 1_555 1_555 1_555 no
C(12b) N(4) C(16a) C(15) 151(3) 1_555 1_555 1_555 1_555 no
C(12b) N(4) C(16a) C(16b) 107(8) 1_555 1_555 1_555 1_555 no
C(12b) N(4) C(16b) C(15) 165(4) 1_555 1_555 1_555 1_555 yes
C(12b) N(4) C(16b) C(16a) -97(7) 1_555 1_555 1_555 1_555 no
C(12b) C(12a) N(4) C(16a) -135(5) 1_555 1_555 1_555 1_555 no
C(12b) C(12a) N(4) C(16b) -113(5) 1_555 1_555 1_555 1_555 no
C(12b) C(12a) C(13) C(14) -110(5) 1_555 1_555 1_555 1_555 no
C(13) C(12a) N(4) C(16a) -179(1) 1_555 1_555 1_555 1_555 yes
C(13) C(12a) N(4) C(16b) -156(3) 1_555 1_555 1_555 1_555 no
C(13) C(12b) N(4) C(16a) 135(4) 1_555 1_555 1_555 1_555 no
C(13) C(12b) N(4) C(16b) 171(5) 1_555 1_555 1_555 1_555 yes
C(15) C(16a) N(4) C(16b) 44(6) 1_555 1_555 1_555 1_555 no
C(15) C(16b) N(4) C(16a) -97(8) 1_555 1_555 1_555 1_555 no
C(17) N(5) N(6) C(19) 3(1) 1_555 1_555 1_555 1_555 yes
C(17) C(21) C(19) C(20) 178(1) 1_555 1_555 1_555 1_555 yes
C(18) C(17) C(21) C(19) -176(1) 1_555 1_555 1_555 1_555 yes
